data_4115488
loop_
_publ_author_name
'Yongge Wei'
'Bubin Xu'
'Charles L. Barnes'
'Zhonghua Peng'

_publ_section_title
;
 An Efficient and Convenient Reaction Protocol to Organoimido Derivatives
 of Polyoxometalates
;
_journal_name_full 'Journal of the American Chemical Society'
_journal_page_first 4083
_journal_page_last 4084
_journal_paper_doi 10.1021/ja004033q
_journal_volume 123
_journal_year 2001
_chemical_formula_sum 'C50 H114 Mo8 N6 O28'
_chemical_formula_weight 2015.00
_chemical_name_systematic
; 
 ? 
;
_space_group_IT_number 14
_symmetry_cell_setting monoclinic
_symmetry_space_group_name_Hall '-P 2yn'
_symmetry_space_group_name_H-M 'P 1 21/n 1'
_atom_sites_solution_hydrogens geom
_atom_sites_solution_primary direct
_atom_sites_solution_secondary difmap
_audit_creation_method SHELXL-97
_cell_angle_alpha 90.00
_cell_angle_beta 100.5120(10)
_cell_angle_gamma 90.00
_cell_formula_units_Z 2
_cell_length_a 13.3842(7)
_cell_length_b 17.2197(9)
_cell_length_c 16.3424(9)
_cell_measurement_reflns_used 6663
_cell_measurement_temperature 173(2)
_cell_measurement_theta_max 27.1
_cell_measurement_theta_min 2.5
_cell_volume 3703.3(3)
_computing_cell_refinement 'SMART (Bruker, 1998)'
_computing_data_collection 'SMART (Bruker, 1998)'
_computing_data_reduction 'SAINT (Bruker, 1998)'
_computing_molecular_graphics 'ORTEP-III (Burnett & Johnson, 1996)'
_computing_publication_material 'CIFTAB (Sheldrick, 1997)'
_computing_structure_refinement 'SHELXL-97 (Sheldrick, 1997)'
_computing_structure_solution 'SHELXS-97 (Sheldrick, 1997)'
_diffrn_ambient_temperature 173(2)
_diffrn_measured_fraction_theta_full 0.995
_diffrn_measured_fraction_theta_max 0.995
_diffrn_measurement_device_type 'Bruker SMART CCD area detector'
_diffrn_measurement_method 'omega scans'
_diffrn_radiation_monochromator graphite
_diffrn_radiation_source 'fine-focus sealed tube'
_diffrn_radiation_type MoK\a
_diffrn_radiation_wavelength 0.71073
_diffrn_reflns_av_R_equivalents 0.0236
_diffrn_reflns_av_sigmaI/netI 0.0243
_diffrn_reflns_limit_h_max 15
_diffrn_reflns_limit_h_min -17
_diffrn_reflns_limit_k_max 18
_diffrn_reflns_limit_k_min -22
_diffrn_reflns_limit_l_max 20
_diffrn_reflns_limit_l_min -11
_diffrn_reflns_number 22690
_diffrn_reflns_theta_full 27.13
_diffrn_reflns_theta_max 27.13
_diffrn_reflns_theta_min 1.73
_diffrn_standards_decay_% 0.0
_exptl_absorpt_coefficient_mu 1.3900
_exptl_absorpt_correction_T_max 0.8120
_exptl_absorpt_correction_T_min 0.7790
_exptl_absorpt_correction_type multi-scan
_exptl_absorpt_process_details
;
 Data were corrected for decay and absorption using the program SADABS 
 based on the method of R.H. Blessing (Acta Cryst. A51, 33-38, 1995).
;
_exptl_crystal_colour colorless
_exptl_crystal_density_diffrn 1.807
_exptl_crystal_description prism
_exptl_crystal_F_000 2032
_exptl_crystal_size_max 0.45
_exptl_crystal_size_mid 0.15
_exptl_crystal_size_min 0.15
_refine_diff_density_max 0.417
_refine_diff_density_min -0.998
_refine_diff_density_rms 0.168
_refine_ls_extinction_method none
_refine_ls_goodness_of_fit_ref 1.104
_refine_ls_hydrogen_treatment mixed
_refine_ls_matrix_type full
_refine_ls_number_parameters 437
_refine_ls_number_reflns 8138
_refine_ls_number_restraints 0
_refine_ls_restrained_S_all 1.104
_refine_ls_R_factor_all 0.0298
_refine_ls_R_factor_gt 0.0231
_refine_ls_shift/su_max 0.082
_refine_ls_shift/su_mean 0.002
_refine_ls_structure_factor_coef Fsqd
_refine_ls_weighting_details 'calc w=1/[\s^2^(Fo^2^)+(0.0329P)^2^+0.1898P] where P=(Fo^2^+2Fc^2^)/3'
_refine_ls_weighting_scheme calc
_refine_ls_wR_factor_gt 0.0591
_refine_ls_wR_factor_ref 0.0614
_reflns_number_gt 6989
_reflns_number_total 8138
_reflns_threshold_expression >2sigma(I)
_cod_data_source_file ja004033q_4.cif
_cod_data_source_block Beta-[Mo8]
_cod_database_code 4115488

loop_
_symmetry_equiv_pos_as_xyz
'x, y, z'
'-x+1/2, y+1/2, -z+1/2'
'-x, -y, -z'
'x-1/2, -y-1/2, z-1/2'

loop_
_atom_site_label
_atom_site_type_symbol
_atom_site_fract_x
_atom_site_fract_y
_atom_site_fract_z
_atom_site_U_iso_or_equiv
_atom_site_adp_type
_atom_site_occupancy
_atom_site_symmetry_multiplicity
_atom_site_calc_flag
_atom_site_refinement_flags
Mo1 Mo 0.023016(14) 0.022218(11) 0.108093(11) 0.01566(5) Uani 1 1 d .
O1 O -0.09865(11) -0.01323(8) 0.01063(9) 0.0168(3) Uani 1 1 d .
N1 N -0.14322(15) -0.31760(11) -0.20219(12) 0.0233(4) Uani 1 1 d .
C1 C -0.24314(18) -0.29225(15) -0.17789(15) 0.0283(5) Uani 1 1 d .
H1A H -0.2505 -0.3197 -0.1261 0.034 Uiso 1 1 calc R
H1B H -0.2389 -0.2360 -0.1652 0.034 Uiso 1 1 calc R
Mo2 Mo -0.081779(14) -0.142097(11) 0.051871(12) 0.01746(5) Uani 1 1 d .
O2 O 0.04816(11) -0.08909(9) 0.10176(9) 0.0178(3) Uani 1 1 d .
N2 N -0.25483(18) -0.00394(14) 0.19063(14) 0.0268(5) Uani 1 1 d .
C2 C -0.33858(19) -0.30673(18) -0.24264(17) 0.0367(6) Uani 1 1 d .
H2A H -0.3395 -0.3614 -0.2616 0.044 Uiso 1 1 calc R
H2B H -0.3380 -0.2728 -0.2914 0.044 Uiso 1 1 calc R
Mo3 Mo -0.264648(14) -0.049912(11) -0.070253(12) 0.01919(5) Uani 1 1 d .
O3 O -0.01457(11) 0.12116(8) 0.05299(9) 0.0170(3) Uani 1 1 d .
N3 N -0.47351(15) -0.15420(13) 0.05051(14) 0.0303(5) Uani 1 1 d .
C3 C -0.4338(2) -0.29039(17) -0.20629(18) 0.0402(7) Uani 1 1 d .
H3A H -0.4252 -0.2400 -0.1766 0.048 Uiso 1 1 calc R
H3B H -0.4925 -0.2854 -0.2526 0.048 Uiso 1 1 calc R
Mo4 Mo -0.157121(14) 0.114946(11) -0.011122(12) 0.01750(5) Uani 1 1 d .
O4 O 0.14724(11) 0.04883(9) 0.15343(9) 0.0202(3) Uani 1 1 d .
C4 C -0.4574(3) -0.3520(2) -0.1471(2) 0.0644(10) Uani 1 1 d .
H4A H -0.4602 -0.4029 -0.1743 0.097 Uiso 1 1 calc R
H4B H -0.5232 -0.3409 -0.1314 0.097 Uiso 1 1 calc R
H4C H -0.4043 -0.3524 -0.0972 0.097 Uiso 1 1 calc R
O5 O -0.04283(12) 0.02537(9) 0.18730(10) 0.0221(3) Uani 1 1 d .
C5 C -0.13928(18) -0.40549(13) -0.21226(14) 0.0244(5) Uani 1 1 d .
H5A H -0.1987 -0.4216 -0.2542 0.029 Uiso 1 1 calc R
H5B H -0.0775 -0.4186 -0.2347 0.029 Uiso 1 1 calc R
O6 O -0.19346(11) -0.14594(9) -0.03884(10) 0.0210(3) Uani 1 1 d .
C6 C -0.1386(2) -0.45278(14) -0.13363(16) 0.0311(6) Uani 1 1 d .
H6A H -0.2031 -0.4444 -0.1133 0.037 Uiso 1 1 calc R
H6B H -0.0820 -0.4353 -0.0898 0.037 Uiso 1 1 calc R
O7 O -0.04198(12) -0.23599(9) 0.05610(10) 0.0246(4) Uani 1 1 d .
C7 C -0.1263(2) -0.53858(15) -0.15079(17) 0.0351(6) Uani 1 1 d .
H7A H -0.0657 -0.5458 -0.1768 0.042 Uiso 1 1 calc R
H7B H -0.1864 -0.5567 -0.1908 0.042 Uiso 1 1 calc R
O8 O -0.14120(12) -0.13097(9) 0.13533(10) 0.0245(4) Uani 1 1 d .
C8 C -0.1147(2) -0.58815(17) -0.07165(18) 0.0399(7) Uani 1 1 d .
H8A H -0.0535 -0.5721 -0.0328 0.060 Uiso 1 1 calc R
H8B H -0.1089 -0.6430 -0.0861 0.060 Uiso 1 1 calc R
H8C H -0.1743 -0.5810 -0.0454 0.060 Uiso 1 1 calc R
O9 O -0.25047(11) 0.06030(9) -0.09171(9) 0.0201(3) Uani 1 1 d .
C9 C -0.06000(18) -0.28911(15) -0.13267(15) 0.0274(5) Uani 1 1 d .
H9A H -0.0756 -0.3084 -0.0793 0.033 Uiso 1 1 calc R
H9B H -0.0637 -0.2317 -0.1313 0.033 Uiso 1 1 calc R
O10 O -0.35868(13) -0.07860(11) -0.14907(10) 0.0302(4) Uani 1 1 d .
C10 C 0.04990(19) -0.31176(16) -0.13634(16) 0.0318(6) Uani 1 1 d .
H10A H 0.0880 -0.3150 -0.0785 0.038 Uiso 1 1 calc R
H10B H 0.0490 -0.3645 -0.1606 0.038 Uiso 1 1 calc R
O11 O -0.32308(12) -0.03865(10) 0.01356(10) 0.0257(4) Uani 1 1 d .
C11 C 0.10888(19) -0.25892(16) -0.18510(16) 0.0325(6) Uani 1 1 d .
H11A H 0.0815 -0.2643 -0.2453 0.039 Uiso 1 1 calc R
H11B H 0.1000 -0.2042 -0.1692 0.039 Uiso 1 1 calc R
O12 O -0.17474(12) 0.20776(9) -0.04660(10) 0.0250(4) Uani 1 1 d .
C12 C 0.2212(2) -0.27896(18) -0.1684(2) 0.0465(8) Uani 1 1 d .
H12A H 0.2471 -0.2779 -0.1084 0.070 Uiso 1 1 calc R
H12B H 0.2582 -0.2410 -0.1961 0.070 Uiso 1 1 calc R
H12C H 0.2307 -0.3310 -0.1901 0.070 Uiso 1 1 calc R
O13 O -0.21698(12) 0.11030(9) 0.07254(10) 0.0231(4) Uani 1 1 d .
C13 C -0.13197(19) -0.28357(13) -0.28598(14) 0.0243(5) Uani 1 1 d .
H13A H -0.0671 -0.3025 -0.2997 0.029 Uiso 1 1 calc R
H13B H -0.1876 -0.3043 -0.3288 0.029 Uiso 1 1 calc R
O14 O -0.43337(15) -0.09088(12) 0.17430(12) 0.0394(5) Uani 1 1 d .
C14 C -0.1334(2) -0.19571(14) -0.29238(16) 0.0298(6) Uani 1 1 d .
H14A H -0.0810 -0.1734 -0.2480 0.036 Uiso 1 1 calc R
H14B H -0.2005 -0.1757 -0.2850 0.036 Uiso 1 1 calc R
C15 C -0.1125(2) -0.17149(16) -0.37712(17) 0.0353(6) Uani 1 1 d .
H15A H -0.1712 -0.1865 -0.4203 0.042 Uiso 1 1 calc R
H15B H -0.0522 -0.2000 -0.3884 0.042 Uiso 1 1 calc R
C16 C -0.0938(2) -0.08480(17) -0.38373(19) 0.0421(7) Uani 1 1 d .
H16A H -0.1542 -0.0561 -0.3749 0.063 Uiso 1 1 calc R
H16B H -0.0798 -0.0729 -0.4392 0.063 Uiso 1 1 calc R
H16C H -0.0355 -0.0695 -0.3414 0.063 Uiso 1 1 calc R
C17 C -0.24565(19) 0.05095(14) 0.26289(15) 0.0269(5) Uani 1 1 d .
H17 H -0.1914 0.0899 0.2586 0.032 Uiso 1 1 calc R
C18 C -0.2165(2) 0.00689(16) 0.34355(17) 0.0376(7) Uani 1 1 d .
H18A H -0.1504 -0.0194 0.3449 0.045 Uiso 1 1 calc R
H18B H -0.2683 -0.0333 0.3476 0.045 Uiso 1 1 calc R
C19 C -0.2085(3) 0.06330(19) 0.41775(17) 0.0481(8) Uani 1 1 d .
H19A H -0.1921 0.0338 0.4705 0.058 Uiso 1 1 calc R
H19B H -0.1529 0.1008 0.4161 0.058 Uiso 1 1 calc R
C20 C -0.3070(3) 0.10678(19) 0.41517(18) 0.0512(9) Uani 1 1 d .
H20A H -0.2985 0.1450 0.4612 0.061 Uiso 1 1 calc R
H20B H -0.3607 0.0697 0.4237 0.061 Uiso 1 1 calc R
C21 C -0.3400(3) 0.14860(19) 0.33351(17) 0.0493(8) Uani 1 1 d .
H21A H -0.2911 0.1907 0.3286 0.059 Uiso 1 1 calc R
H21B H -0.4074 0.1726 0.3326 0.059 Uiso 1 1 calc R
C22 C -0.3462(2) 0.09346(17) 0.25921(16) 0.0352(6) Uani 1 1 d .
H22A H -0.4013 0.0553 0.2599 0.042 Uiso 1 1 calc R
H22B H -0.3622 0.1234 0.2067 0.042 Uiso 1 1 calc R
C23 C -0.3877(2) -0.20644(16) 0.06630(19) 0.0404(7) Uani 1 1 d .
H23A H -0.3465 -0.1999 0.0230 0.061 Uiso 1 1 calc R
H23B H -0.4121 -0.2601 0.0658 0.061 Uiso 1 1 calc R
H23C H -0.3464 -0.1948 0.1208 0.061 Uiso 1 1 calc R
C24 C -0.5363(2) -0.1558(2) -0.03222(18) 0.0551(9) Uani 1 1 d .
H24A H -0.5869 -0.1141 -0.0370 0.083 Uiso 1 1 calc R
H24B H -0.5710 -0.2061 -0.0412 0.083 Uiso 1 1 calc R
H24C H -0.4933 -0.1484 -0.0741 0.083 Uiso 1 1 calc R
C25 C -0.4857(2) -0.09935(17) 0.10458(19) 0.0341(6) Uani 1 1 d .
H25 H -0.541(2) -0.0708(19) 0.0907(19) 0.054(10) Uiso 1 1 d .
H2NA H -0.195(2) -0.0374(19) 0.1978(19) 0.050(9) Uiso 1 1 d .
H2NB H -0.308(2) -0.0336(18) 0.1858(18) 0.044(9) Uiso 1 1 d .
H2NC H -0.2594(19) 0.0213(16) 0.1459(17) 0.024(7) Uiso 1 1 d .

loop_
_atom_site_aniso_label
_atom_site_aniso_U_11
_atom_site_aniso_U_22
_atom_site_aniso_U_33
_atom_site_aniso_U_23
_atom_site_aniso_U_13
_atom_site_aniso_U_12
Mo1 0.01778(10) 0.01586(10) 0.01360(10) -0.00054(7) 0.00351(7) -0.00008(7)
O1 0.0174(7) 0.0166(8) 0.0170(8) -0.0009(6) 0.0043(6) 0.0007(6)
N1 0.0281(11) 0.0231(11) 0.0183(10) -0.0031(8) 0.0030(8) -0.0032(8)
C1 0.0314(13) 0.0303(14) 0.0249(13) -0.0069(10) 0.0093(10) -0.0022(11)
Mo2 0.01989(10) 0.01527(10) 0.01802(10) 0.00085(7) 0.00560(8) -0.00103(7)
O2 0.0194(8) 0.0162(8) 0.0181(8) 0.0016(6) 0.0044(6) 0.0001(6)
N2 0.0290(12) 0.0300(12) 0.0238(12) -0.0030(10) 0.0111(9) -0.0023(10)
C2 0.0315(14) 0.0472(17) 0.0304(15) -0.0098(12) 0.0028(11) 0.0020(12)
Mo3 0.01780(10) 0.02050(11) 0.01936(11) -0.00054(8) 0.00367(8) -0.00138(7)
O3 0.0197(8) 0.0164(8) 0.0156(8) -0.0009(6) 0.0049(6) -0.0002(6)
N3 0.0206(10) 0.0351(13) 0.0358(13) 0.0042(10) 0.0071(9) -0.0026(9)
C3 0.0338(15) 0.0430(17) 0.0428(17) -0.0108(13) 0.0045(13) 0.0018(13)
Mo4 0.01775(10) 0.01646(10) 0.01858(10) 0.00062(7) 0.00408(7) 0.00208(7)
O4 0.0207(8) 0.0218(8) 0.0181(8) -0.0018(6) 0.0035(6) -0.0007(6)
C4 0.049(2) 0.068(3) 0.083(3) 0.002(2) 0.0289(19) -0.0084(18)
O5 0.0246(9) 0.0245(9) 0.0182(8) -0.0013(7) 0.0062(7) 0.0005(7)
C5 0.0288(13) 0.0220(12) 0.0220(12) -0.0032(10) 0.0030(10) -0.0027(10)
O6 0.0207(8) 0.0197(8) 0.0228(9) -0.0026(6) 0.0047(6) -0.0031(6)
C6 0.0411(15) 0.0267(14) 0.0244(13) 0.0007(10) 0.0030(11) -0.0061(11)
O7 0.0298(9) 0.0183(8) 0.0271(9) 0.0014(7) 0.0091(7) 0.0000(7)
C7 0.0415(16) 0.0303(15) 0.0343(15) 0.0018(12) 0.0087(12) 0.0000(12)
O8 0.0281(9) 0.0227(9) 0.0242(9) -0.0006(7) 0.0089(7) -0.0015(7)
C8 0.0459(17) 0.0323(16) 0.0401(17) 0.0085(13) 0.0043(13) -0.0025(13)
O9 0.0194(8) 0.0218(8) 0.0186(8) 0.0019(6) 0.0025(6) 0.0022(6)
C9 0.0343(14) 0.0273(13) 0.0193(12) -0.0055(10) 0.0017(10) -0.0086(11)
O10 0.0242(9) 0.0378(11) 0.0270(9) -0.0026(8) 0.0003(7) -0.0062(8)
C10 0.0315(14) 0.0311(14) 0.0306(14) 0.0004(11) -0.0005(11) -0.0059(11)
O11 0.0260(9) 0.0245(9) 0.0281(9) 0.0003(7) 0.0089(7) -0.0021(7)
C11 0.0347(14) 0.0323(15) 0.0306(14) -0.0038(11) 0.0057(11) -0.0077(11)
O12 0.0258(9) 0.0201(9) 0.0291(9) 0.0022(7) 0.0055(7) 0.0037(7)
C12 0.0380(17) 0.0384(17) 0.065(2) -0.0022(15) 0.0131(15) -0.0051(13)
O13 0.0236(8) 0.0225(9) 0.0235(9) -0.0013(7) 0.0054(7) 0.0015(7)
C13 0.0321(13) 0.0236(12) 0.0176(12) -0.0019(9) 0.0053(10) -0.0013(10)
O14 0.0373(11) 0.0447(12) 0.0378(12) 0.0016(9) 0.0114(9) -0.0104(9)
C14 0.0371(14) 0.0229(13) 0.0299(14) -0.0004(10) 0.0072(11) 0.0023(11)
C15 0.0403(16) 0.0296(15) 0.0363(16) 0.0044(12) 0.0079(12) 0.0012(12)
C16 0.0432(17) 0.0351(16) 0.0471(18) 0.0133(13) 0.0064(14) -0.0027(13)
C17 0.0309(13) 0.0261(13) 0.0254(13) -0.0052(10) 0.0092(10) -0.0018(10)
C18 0.0471(17) 0.0342(16) 0.0306(15) -0.0011(12) 0.0046(12) 0.0115(13)
C19 0.072(2) 0.0466(19) 0.0228(14) -0.0026(13) 0.0009(14) 0.0115(16)
C20 0.078(2) 0.052(2) 0.0270(16) -0.0058(14) 0.0162(15) 0.0175(17)
C21 0.071(2) 0.0456(19) 0.0315(16) -0.0040(13) 0.0104(15) 0.0276(16)
C22 0.0409(16) 0.0382(16) 0.0270(14) -0.0033(12) 0.0078(12) 0.0133(12)
C23 0.0364(16) 0.0331(16) 0.0544(19) 0.0055(13) 0.0154(14) 0.0029(12)
C24 0.0323(17) 0.091(3) 0.0402(19) -0.0034(17) 0.0032(14) -0.0060(16)
C25 0.0268(14) 0.0325(15) 0.0456(18) 0.0097(13) 0.0139(13) 0.0012(11)

loop_
_atom_type_symbol
_atom_type_description
_atom_type_scat_dispersion_real
_atom_type_scat_dispersion_imag
_atom_type_scat_source
C C 0.0033 0.0016 'International Tables Vol C Tables 4.2.6.8 and 6.1.1.4'
H H 0.0000 0.0000 'International Tables Vol C Tables 4.2.6.8 and 6.1.1.4'
N N 0.0061 0.0033 'International Tables Vol C Tables 4.2.6.8 and 6.1.1.4'
O O 0.0106 0.0060 'International Tables Vol C Tables 4.2.6.8 and 6.1.1.4'
Mo Mo -1.6832 0.6857 'International Tables Vol C Tables 4.2.6.8 and 6.1.1.4'

loop_
_geom_angle_atom_site_label_1
_geom_angle_atom_site_label_2
_geom_angle_atom_site_label_3
_geom_angle
_geom_angle_site_symmetry_1
_geom_angle_site_symmetry_3
O5 Mo1 O4 104.72(7) . .
O5 Mo1 O3 101.45(7) . .
O4 Mo1 O3 96.41(7) . .
O5 Mo1 O2 101.00(7) . .
O4 Mo1 O2 96.87(7) . .
O3 Mo1 O2 149.99(6) . .
O5 Mo1 O1 98.39(7) . .
O4 Mo1 O1 156.89(7) . .
O3 Mo1 O1 78.99(6) . .
O2 Mo1 O1 78.25(6) . .
O5 Mo1 O1 174.01(6) . 3
O4 Mo1 O1 81.26(6) . 3
O3 Mo1 O1 77.88(6) . 3
O2 Mo1 O1 77.72(6) . 3
O1 Mo1 O1 75.62(6) . 3
O5 Mo1 Mo2 89.19(5) . .
O4 Mo1 Mo2 132.93(5) . .
O3 Mo1 Mo2 125.06(4) . .
O2 Mo1 Mo2 36.06(4) . .
O1 Mo1 Mo2 46.07(4) . .
O1 Mo1 Mo2 86.41(4) 3 .
Mo1 O1 Mo2 92.06(5) . .
Mo1 O1 Mo4 91.82(5) . .
Mo2 O1 Mo4 163.00(7) . .
Mo1 O1 Mo1 104.38(6) . 3
Mo2 O1 Mo1 98.23(5) . 3
Mo4 O1 Mo1 96.82(5) . 3
Mo1 O1 Mo3 164.31(7) . .
Mo2 O1 Mo3 86.60(5) . .
Mo4 O1 Mo3 85.20(5) . .
Mo1 O1 Mo3 91.28(5) 3 .
C9 N1 C13 111.65(18) . .
C9 N1 C5 111.47(18) . .
C13 N1 C5 105.91(17) . .
C9 N1 C1 105.70(17) . .
C13 N1 C1 111.04(18) . .
C5 N1 C1 111.18(18) . .
C2 C1 N1 115.8(2) . .
O7 Mo2 O8 105.19(8) . .
O7 Mo2 O6 101.20(7) . .
O8 Mo2 O6 102.21(7) . .
O7 Mo2 O2 100.06(7) . .
O8 Mo2 O2 96.89(7) . .
O6 Mo2 O2 146.42(6) . .
O7 Mo2 O1 159.32(7) . .
O8 Mo2 O1 95.15(7) . .
O6 Mo2 O1 77.64(6) . .
O2 Mo2 O1 73.33(6) . .
O7 Mo2 O3 88.05(6) . 3
O8 Mo2 O3 163.74(6) . 3
O6 Mo2 O3 83.97(6) . 3
O2 Mo2 O3 71.08(6) . 3
O1 Mo2 O3 71.27(5) . 3
O7 Mo2 Mo1 135.07(6) . .
O8 Mo2 Mo1 85.16(5) . .
O6 Mo2 Mo1 119.49(5) . .
O2 Mo2 Mo1 35.04(4) . .
O1 Mo2 Mo1 41.87(4) . .
O3 Mo2 Mo1 78.75(4) 3 .
Mo1 O2 Mo2 108.91(7) . .
Mo1 O2 Mo4 111.06(7) . 3
Mo2 O2 Mo4 104.77(6) . 3
C1 C2 C3 110.7(2) . .
O10 Mo3 O11 104.86(8) . .
O10 Mo3 O6 102.34(8) . .
O11 Mo3 O6 99.21(7) . .
O10 Mo3 O9 103.28(8) . .
O11 Mo3 O9 96.19(7) . .
O6 Mo3 O9 145.47(6) . .
O10 Mo3 O4 92.67(7) . 3
O11 Mo3 O4 162.35(7) . 3
O6 Mo3 O4 78.65(6) . 3
O9 Mo3 O4 77.41(6) . 3
O10 Mo3 O1 162.79(7) . .
O11 Mo3 O1 92.34(7) . .
O6 Mo3 O1 73.89(6) . .
O9 Mo3 O1 74.77(6) . .
O4 Mo3 O1 70.16(5) 3 .
Mo1 O3 Mo4 109.60(7) . .
Mo1 O3 Mo2 109.92(6) . 3
Mo4 O3 Mo2 102.90(6) . 3
C25 N3 C23 121.1(2) . .
C25 N3 C24 120.9(3) . .
C23 N3 C24 117.3(2) . .
C4 C3 C2 114.0(3) . .
O12 Mo4 O13 105.11(8) . .
O12 Mo4 O9 101.37(7) . .
O13 Mo4 O9 100.79(7) . .
O12 Mo4 O3 100.80(7) . .
O13 Mo4 O3 97.17(7) . .
O9 Mo4 O3 146.59(6) . .
O12 Mo4 O2 91.55(7) . 3
O13 Mo4 O2 161.81(6) . 3
O9 Mo4 O2 82.61(6) . 3
O3 Mo4 O2 72.10(6) . 3
O12 Mo4 O1 163.01(7) . .
O13 Mo4 O1 91.54(6) . .
O9 Mo4 O1 78.31(6) . .
O3 Mo4 O1 73.25(6) . .
O2 Mo4 O1 71.51(5) 3 .
Mo1 O4 Mo3 117.28(7) . 3
C6 C5 N1 115.83(19) . .
Mo2 O6 Mo3 117.15(8) . .
C5 C6 C7 110.4(2) . .
C6 C7 C8 112.6(2) . .
Mo4 O9 Mo3 115.69(7) . .
N1 C9 C10 117.8(2) . .
C11 C10 C9 117.5(2) . .
C12 C11 C10 111.2(2) . .
C14 C13 N1 116.37(19) . .
C13 C14 C15 109.5(2) . .
C14 C15 C16 113.2(2) . .
N2 C17 C18 110.0(2) . .
N2 C17 C22 109.1(2) . .
C18 C17 C22 111.2(2) . .
C17 C18 C19 109.9(2) . .
C20 C19 C18 110.8(3) . .
C19 C20 C21 112.0(3) . .
C20 C21 C22 111.7(3) . .
C17 C22 C21 110.3(2) . .
O14 C25 N3 125.7(3) . .

loop_
_geom_bond_atom_site_label_1
_geom_bond_atom_site_label_2
_geom_bond_distance
_geom_bond_site_symmetry_2
Mo1 O5 1.6946(15) .
Mo1 O4 1.7532(15) .
Mo1 O3 1.9497(15) .
Mo1 O2 1.9520(15) .
Mo1 O1 2.1482(14) .
Mo1 O1 2.3515(15) 3
Mo1 Mo2 3.2167(3) .
O1 Mo2 2.3182(15) .
O1 Mo4 2.3471(14) .
O1 Mo1 2.3515(15) 3
O1 Mo3 2.4517(14) .
N1 C9 1.520(3) .
N1 C13 1.522(3) .
N1 C5 1.524(3) .
N1 C1 1.527(3) .
C1 C2 1.523(3) .
Mo2 O7 1.6997(16) .
Mo2 O8 1.7104(16) .
Mo2 O6 1.9047(15) .
Mo2 O2 2.0013(15) .
Mo2 O3 2.3529(15) 3
O2 Mo4 2.3037(15) 3
N2 C17 1.500(3) .
C2 C3 1.527(4) .
Mo3 O10 1.7016(16) .
Mo3 O11 1.7076(16) .
Mo3 O6 1.9306(16) .
Mo3 O9 1.9455(16) .
Mo3 O4 2.2576(15) 3
O3 Mo4 2.0050(15) .
O3 Mo2 2.3529(15) 3
N3 C25 1.324(4) .
N3 C23 1.444(3) .
N3 C24 1.456(3) .
C3 C4 1.508(4) .
Mo4 O12 1.7019(16) .
Mo4 O13 1.7081(16) .
Mo4 O9 1.8922(15) .
Mo4 O2 2.3037(15) 3
O4 Mo3 2.2576(15) 3
C5 C6 1.520(3) .
C6 C7 1.518(4) .
C7 C8 1.534(4) .
C9 C10 1.533(4) .
C10 C11 1.522(3) .
C11 C12 1.517(4) .
C13 C14 1.516(3) .
O14 C25 1.232(3) .
C14 C15 1.520(3) .
C15 C16 1.521(4) .
C17 C18 1.509(4) .
C17 C22 1.523(3) .
C18 C19 1.542(4) .
C19 C20 1.510(4) .
C20 C21 1.510(4) .
C21 C22 1.532(4) .

loop_
_geom_torsion_atom_site_label_1
_geom_torsion_atom_site_label_2
_geom_torsion_atom_site_label_3
_geom_torsion_atom_site_label_4
_geom_torsion
_geom_torsion_site_symmetry_1
_geom_torsion_site_symmetry_4
O5 Mo1 O1 Mo2 -80.68(7) . .
O4 Mo1 O1 Mo2 98.75(16) . .
O3 Mo1 O1 Mo2 179.20(6) . .
O2 Mo1 O1 Mo2 18.88(5) . .
O1 Mo1 O1 Mo2 99.04(6) 3 .
O5 Mo1 O1 Mo4 82.76(7) . .
O4 Mo1 O1 Mo4 -97.80(16) . .
O3 Mo1 O1 Mo4 -17.36(5) . .
O2 Mo1 O1 Mo4 -177.67(6) . .
O1 Mo1 O1 Mo4 -97.52(6) 3 .
Mo2 Mo1 O1 Mo4 163.45(7) . .
O5 Mo1 O1 Mo1 -179.72(7) . 3
O4 Mo1 O1 Mo1 -0.29(19) . 3
O3 Mo1 O1 Mo1 80.16(6) . 3
O2 Mo1 O1 Mo1 -80.15(6) . 3
O1 Mo1 O1 Mo1 0.0 3 3
Mo2 Mo1 O1 Mo1 -99.04(6) . 3
O5 Mo1 O1 Mo3 4.1(3) . .
O4 Mo1 O1 Mo3 -176.5(2) . .
O3 Mo1 O1 Mo3 -96.0(3) . .
O2 Mo1 O1 Mo3 103.7(3) . .
O1 Mo1 O1 Mo3 -176.2(3) 3 .
Mo2 Mo1 O1 Mo3 84.8(3) . .
C9 N1 C1 C2 173.8(2) . .
C13 N1 C1 C2 52.6(3) . .
C5 N1 C1 C2 -65.1(3) . .
Mo1 O1 Mo2 O7 -92.75(19) . .
Mo4 O1 Mo2 O7 164.2(2) . .
Mo1 O1 Mo2 O7 12.1(2) 3 .
Mo3 O1 Mo2 O7 102.91(18) . .
Mo1 O1 Mo2 O8 76.85(7) . .
Mo4 O1 Mo2 O8 -26.2(2) . .
Mo1 O1 Mo2 O8 -178.31(7) 3 .
Mo3 O1 Mo2 O8 -87.50(6) . .
Mo1 O1 Mo2 O6 178.25(7) . .
Mo4 O1 Mo2 O6 75.2(2) . .
Mo1 O1 Mo2 O6 -76.91(6) 3 .
Mo3 O1 Mo2 O6 13.90(5) . .
Mo1 O1 Mo2 O2 -18.82(5) . .
Mo4 O1 Mo2 O2 -121.9(2) . .
Mo1 O1 Mo2 O2 86.02(6) 3 .
Mo3 O1 Mo2 O2 176.83(6) . .
Mo1 O1 Mo2 O3 -94.00(6) . 3
Mo4 O1 Mo2 O3 162.9(2) . 3
Mo1 O1 Mo2 O3 10.85(5) 3 3
Mo3 O1 Mo2 O3 101.65(5) . 3
Mo4 O1 Mo2 Mo1 -103.1(2) . .
Mo1 O1 Mo2 Mo1 104.85(6) 3 .
Mo3 O1 Mo2 Mo1 -164.35(7) . .
O5 Mo1 Mo2 O7 -107.48(9) . .
O4 Mo1 Mo2 O7 2.03(10) . .
O3 Mo1 Mo2 O7 149.07(9) . .
O2 Mo1 Mo2 O7 2.60(10) . .
O1 Mo1 Mo2 O7 150.03(10) . .
O1 Mo1 Mo2 O7 76.58(9) 3 .
O5 Mo1 Mo2 O8 -0.78(7) . .
O4 Mo1 Mo2 O8 108.73(9) . .
O3 Mo1 Mo2 O8 -104.23(8) . .
O2 Mo1 Mo2 O8 109.30(9) . .
O1 Mo1 Mo2 O8 -103.27(8) . .
O1 Mo1 Mo2 O8 -176.71(7) 3 .
O5 Mo1 Mo2 O6 100.52(8) . .
O4 Mo1 Mo2 O6 -149.97(9) . .
O3 Mo1 Mo2 O6 -2.93(8) . .
O2 Mo1 Mo2 O6 -149.39(9) . .
O1 Mo1 Mo2 O6 -1.97(8) . .
O1 Mo1 Mo2 O6 -75.41(6) 3 .
O5 Mo1 Mo2 O2 -110.08(9) . .
O4 Mo1 Mo2 O2 -0.57(10) . .
O3 Mo1 Mo2 O2 146.47(9) . .
O1 Mo1 Mo2 O2 147.43(9) . .
O1 Mo1 Mo2 O2 73.98(8) 3 .
O5 Mo1 Mo2 O1 102.49(8) . .
O4 Mo1 Mo2 O1 -148.00(9) . .
O3 Mo1 Mo2 O1 -0.96(7) . .
O2 Mo1 Mo2 O1 -147.43(9) . .
O1 Mo1 Mo2 O1 -73.45(7) 3 .
O5 Mo1 Mo2 O3 176.90(6) . 3
O4 Mo1 Mo2 O3 -73.59(8) . 3
O3 Mo1 Mo2 O3 73.45(7) . 3
O2 Mo1 Mo2 O3 -73.01(8) . 3
O1 Mo1 Mo2 O3 74.41(7) . 3
O1 Mo1 Mo2 O3 0.97(5) 3 3
O5 Mo1 O2 Mo2 73.07(8) . .
O4 Mo1 O2 Mo2 179.58(7) . .
O3 Mo1 O2 Mo2 -64.72(14) . .
O1 Mo1 O2 Mo2 -23.33(7) . .
O1 Mo1 O2 Mo2 -100.96(7) 3 .
O5 Mo1 O2 Mo4 -172.05(7) . 3
O4 Mo1 O2 Mo4 -65.55(8) . 3
O3 Mo1 O2 Mo4 50.15(15) . 3
O1 Mo1 O2 Mo4 91.55(7) . 3
O1 Mo1 O2 Mo4 13.92(6) 3 3
Mo2 Mo1 O2 Mo4 114.88(10) . 3
O7 Mo2 O2 Mo1 -178.13(7) . .
O8 Mo2 O2 Mo1 -71.31(8) . .
O6 Mo2 O2 Mo1 53.26(14) . .
O1 Mo2 O2 Mo1 22.03(6) . .
O3 Mo2 O2 Mo1 97.45(7) 3 .
O7 Mo2 O2 Mo4 62.97(8) . 3
O8 Mo2 O2 Mo4 169.80(7) . 3
O6 Mo2 O2 Mo4 -65.64(13) . 3
O1 Mo2 O2 Mo4 -96.87(6) . 3
O3 Mo2 O2 Mo4 -21.45(5) 3 3
Mo1 Mo2 O2 Mo4 -118.89(9) . 3
N1 C1 C2 C3 171.5(2) . .
Mo1 O1 Mo3 O10 -179.0(3) . .
Mo2 O1 Mo3 O10 -93.5(2) . .
Mo4 O1 Mo3 O10 101.4(2) . .
Mo1 O1 Mo3 O10 4.6(3) 3 .
Mo1 O1 Mo3 O11 -0.6(3) . .
Mo2 O1 Mo3 O11 84.97(7) . .
Mo4 O1 Mo3 O11 -80.13(6) . .
Mo1 O1 Mo3 O11 -176.87(6) 3 .
Mo1 O1 Mo3 O6 -99.5(3) . .
Mo2 O1 Mo3 O6 -13.95(5) . .
Mo4 O1 Mo3 O6 -179.04(6) . .
Mo1 O1 Mo3 O6 84.22(6) 3 .
Mo1 O1 Mo3 O9 95.2(3) . .
Mo2 O1 Mo3 O9 -179.26(6) . .
Mo4 O1 Mo3 O9 15.65(5) . .
Mo1 O1 Mo3 O9 -81.09(6) 3 .
Mo1 O1 Mo3 O4 177.1(3) . 3
Mo2 O1 Mo3 O4 -97.42(6) . 3
Mo4 O1 Mo3 O4 97.49(6) . 3
Mo1 O1 Mo3 O4 0.75(5) 3 3
O5 Mo1 O3 Mo4 -74.70(8) . .
O4 Mo1 O3 Mo4 178.82(7) . .
O2 Mo1 O3 Mo4 63.01(15) . .
O1 Mo1 O3 Mo4 21.75(7) . .
O1 Mo1 O3 Mo4 99.22(7) 3 .
Mo2 Mo1 O3 Mo4 22.45(9) . .
O5 Mo1 O3 Mo2 172.89(7) . 3
O4 Mo1 O3 Mo2 66.41(7) . 3
O2 Mo1 O3 Mo2 -49.40(15) . 3
O1 Mo1 O3 Mo2 -90.66(7) . 3
O1 Mo1 O3 Mo2 -13.19(6) 3 3
Mo2 Mo1 O3 Mo2 -89.95(6) . 3
C1 C2 C3 C4 -74.6(3) . .
Mo1 O3 Mo4 O12 176.05(8) . .
Mo2 O3 Mo4 O12 -67.04(8) 3 .
Mo1 O3 Mo4 O13 69.11(8) . .
Mo2 O3 Mo4 O13 -173.98(7) 3 .
Mo1 O3 Mo4 O9 -53.13(14) . .
Mo2 O3 Mo4 O9 63.79(13) 3 .
Mo1 O3 Mo4 O2 -95.82(7) . 3
Mo2 O3 Mo4 O2 21.10(5) 3 3
Mo1 O3 Mo4 O1 -20.34(6) . .
Mo2 O3 Mo4 O1 96.57(6) 3 .
Mo1 O1 Mo4 O12 88.9(2) . .
Mo2 O1 Mo4 O12 -167.9(2) . .
Mo1 O1 Mo4 O12 -15.8(2) 3 .
Mo3 O1 Mo4 O12 -106.5(2) . .
Mo1 O1 Mo4 O13 -79.72(7) . .
Mo2 O1 Mo4 O13 23.4(2) . .
Mo1 O1 Mo4 O13 175.56(7) 3 .
Mo3 O1 Mo4 O13 84.84(6) . .
Mo1 O1 Mo4 O9 179.58(7) . .
Mo2 O1 Mo4 O9 -77.3(2) . .
Mo1 O1 Mo4 O9 74.86(6) 3 .
Mo3 O1 Mo4 O9 -15.86(5) . .
Mo1 O1 Mo4 O3 17.30(5) . .
Mo2 O1 Mo4 O3 120.4(2) . .
Mo1 O1 Mo4 O3 -87.41(6) 3 .
Mo3 O1 Mo4 O3 -178.13(6) . .
Mo1 O1 Mo4 O2 93.54(6) . 3
Mo2 O1 Mo4 O2 -163.3(2) . 3
Mo1 O1 Mo4 O2 -11.17(5) 3 3
Mo3 O1 Mo4 O2 -101.89(5) . 3
O5 Mo1 O4 Mo3 178.58(8) . 3
O3 Mo1 O4 Mo3 -77.76(8) . 3
O2 Mo1 O4 Mo3 75.27(8) . 3
O1 Mo1 O4 Mo3 -0.8(2) . 3
O1 Mo1 O4 Mo3 -1.12(7) 3 3
Mo2 Mo1 O4 Mo3 75.61(9) . 3
C9 N1 C5 C6 52.6(3) . .
C13 N1 C5 C6 174.2(2) . .
C1 N1 C5 C6 -65.1(3) . .
O7 Mo2 O6 Mo3 -178.92(9) . .
O8 Mo2 O6 Mo3 72.66(10) . .
O2 Mo2 O6 Mo3 -50.58(15) . .
O1 Mo2 O6 Mo3 -20.02(8) . .
O3 Mo2 O6 Mo3 -92.11(8) 3 .
Mo1 Mo2 O6 Mo3 -18.67(10) . .
O10 Mo3 O6 Mo2 -178.11(9) . .
O11 Mo3 O6 Mo2 -70.58(10) . .
O9 Mo3 O6 Mo2 44.78(16) . .
O4 Mo3 O6 Mo2 91.62(9) 3 .
O1 Mo3 O6 Mo2 19.21(7) . .
N1 C5 C6 C7 -175.6(2) . .
C5 C6 C7 C8 174.4(2) . .
O12 Mo4 O9 Mo3 -174.95(8) . .
O13 Mo4 O9 Mo3 -66.96(9) . .
O3 Mo4 O9 Mo3 54.35(15) . .
O2 Mo4 O9 Mo3 94.94(8) 3 .
O1 Mo4 O9 Mo3 22.38(8) . .
O10 Mo3 O9 Mo4 175.93(9) . .
O11 Mo3 O9 Mo4 69.04(9) . .
O6 Mo3 O9 Mo4 -47.16(15) . .
O4 Mo3 O9 Mo4 -94.28(8) 3 .
O1 Mo3 O9 Mo4 -21.71(7) . .
C13 N1 C9 C10 -63.9(3) . .
C5 N1 C9 C10 54.4(3) . .
C1 N1 C9 C10 175.3(2) . .
N1 C9 C10 C11 87.5(3) . .
C9 C10 C11 C12 168.2(2) . .
C9 N1 C13 C14 -58.4(3) . .
C5 N1 C13 C14 -179.9(2) . .
C1 N1 C13 C14 59.3(3) . .
N1 C13 C14 C15 175.3(2) . .
C13 C14 C15 C16 -169.8(2) . .
N2 C17 C18 C19 -179.2(2) . .
C22 C17 C18 C19 -58.3(3) . .
C17 C18 C19 C20 56.9(4) . .
C18 C19 C20 C21 -55.2(4) . .
C19 C20 C21 C22 54.3(4) . .
N2 C17 C22 C21 178.6(2) . .
C18 C17 C22 C21 57.2(3) . .
C20 C21 C22 C17 -54.5(4) . .
C23 N3 C25 O14 -6.4(4) . .
C24 N3 C25 O14 -176.3(3) . .
